data_7202257
loop_
_publ_author_name
'Liu, Guang-Xiang'
'Xu, Heng'
'Ren, Xiao-Ming'
'Sun, Wei-Yin'

_publ_section_title
;
 A series of novel ion-pair complexes based on TCNQ: syntheses, crystal
 structures and properties
;
_journal_issue 11
_journal_name_full CrystEngComm
_journal_page_first 1574
_journal_paper_doi 10.1039/b808390h
_journal_volume 10
_journal_year 2008
_chemical_formula_moiety 'C16 H13 Br N, C12 H4 N4, 0.5(C2 H3 N)'
_chemical_formula_sum 'C29 H18.5 Br N5.5'
_chemical_formula_weight 523.90
_chemical_name_systematic
;
?
;
_space_group_IT_number 15
_symmetry_cell_setting monoclinic
_symmetry_space_group_name_Hall '-C 2yc'
_symmetry_space_group_name_H-M 'C 1 2/c 1'
_atom_sites_solution_hydrogens geom
_atom_sites_solution_primary direct
_atom_sites_solution_secondary difmap
_audit_creation_method SHELXL-97
_cell_angle_alpha 90.00
_cell_angle_beta 124.01(3)
_cell_angle_gamma 90.00
_cell_formula_units_Z 8
_cell_length_a 35.313(18)
_cell_length_b 7.272(4)
_cell_length_c 22.982(11)
_cell_measurement_reflns_used 999
_cell_measurement_temperature 293(2)
_cell_measurement_theta_max 17.95
_cell_measurement_theta_min 2.78
_cell_volume 4892(5)
_computing_cell_refinement 'SAINT-PLUS, Ver. 6.0, 1997'
_computing_data_collection 'SMART, 1998'
_computing_data_reduction 'SAINT-PLUS, Ver. 6.0, 1997'
_computing_molecular_graphics 'XP, Ver. 6.10, Bruker AXS Inc., 2000'
_computing_publication_material 'SHELXTL-Bruker AXS Inc., 1998'
_computing_structure_refinement 'SHELXL-97 (Sheldrick, 1997)'
_computing_structure_solution 'SHELXS-97 (Sheldrick, 1990)'
_diffrn_ambient_temperature 293(2)
_diffrn_measured_fraction_theta_full 0.986
_diffrn_measured_fraction_theta_max 0.986
_diffrn_measurement_device_type 'Bruker Smart Aepex CCD area detector'
_diffrn_measurement_method 'phi and omega scans'
_diffrn_radiation_monochromator graphite
_diffrn_radiation_source 'sealed tube'
_diffrn_radiation_type MoK\a
_diffrn_radiation_wavelength 0.71073
_diffrn_reflns_av_R_equivalents 0.0560
_diffrn_reflns_av_sigmaI/netI 0.0995
_diffrn_reflns_limit_h_max 41
_diffrn_reflns_limit_h_min -33
_diffrn_reflns_limit_k_max 7
_diffrn_reflns_limit_k_min -8
_diffrn_reflns_limit_l_max 26
_diffrn_reflns_limit_l_min -27
_diffrn_reflns_number 11529
_diffrn_reflns_theta_full 25.00
_diffrn_reflns_theta_max 25.00
_diffrn_reflns_theta_min 1.78
_exptl_absorpt_coefficient_mu 1.709
_exptl_absorpt_correction_T_max 0.9348
_exptl_absorpt_correction_T_min 0.7262
_exptl_absorpt_correction_type multi-scan
_exptl_absorpt_process_details 'SADABS(Bruker, 2000)'
_exptl_crystal_colour purple
_exptl_crystal_density_diffrn 1.423
_exptl_crystal_density_method 'not measured'
_exptl_crystal_description platelet
_exptl_crystal_F_000 2128
_exptl_crystal_size_max 0.20
_exptl_crystal_size_mid 0.18
_exptl_crystal_size_min 0.04
_refine_diff_density_max 0.926
_refine_diff_density_min -0.493
_refine_diff_density_rms 0.100
_refine_ls_extinction_method none
_refine_ls_goodness_of_fit_ref 1.024
_refine_ls_hydrogen_treatment constr
_refine_ls_matrix_type full
_refine_ls_number_parameters 322
_refine_ls_number_reflns 4256
_refine_ls_number_restraints 0
_refine_ls_restrained_S_all 1.024
_refine_ls_R_factor_all 0.1968
_refine_ls_R_factor_gt 0.0804
_refine_ls_shift/su_max 0.000
_refine_ls_shift/su_mean 0.000
_refine_ls_structure_factor_coef Fsqd
_refine_ls_weighting_details 'calc w=1/[\s^2^(Fo^2^)+(0.0107P)^2^+0.0000P] where P=(Fo^2^+2Fc^2^)/3'
_refine_ls_weighting_scheme calc
_refine_ls_wR_factor_gt 0.1234
_refine_ls_wR_factor_ref 0.1373
_reflns_number_gt 2525
_reflns_number_total 4256
_reflns_threshold_expression >2sigma(I)
_cod_data_source_file b808390h.txt
_cod_data_source_block TQ4
_cod_depositor_comments
;

2018-10-01
Z value and formula fixed to values more according to usual
chemical conventions.                 miguel
;
_cod_original_formula_sum 'C58 H37 Br2 N11'
_cod_original_formula_weight 1047.81
_cod_original_formula_moiety '2(C16 H13 Br N), 2(C12 H4 N4), C2 H3 N'
_cod_original_formula_units_Z 4
_cod_original_cell_volume 4892(4)
_cod_original_sg_symbol_H-M 'C 2/c'
_cod_database_code 7202257

loop_
_symmetry_equiv_pos_as_xyz
'x, y, z'
'-x, y, -z+1/2'
'x+1/2, y+1/2, z'
'-x+1/2, y+1/2, -z+1/2'
'-x, -y, -z'
'x, -y, z-1/2'
'-x+1/2, -y+1/2, -z'
'x+1/2, -y+1/2, z-1/2'

loop_
_atom_site_label
_atom_site_type_symbol
_atom_site_fract_x
_atom_site_fract_y
_atom_site_fract_z
_atom_site_U_iso_or_equiv
_atom_site_adp_type
_atom_site_occupancy
_atom_site_symmetry_multiplicity
_atom_site_calc_flag
_atom_site_refinement_flags
_atom_site_disorder_assembly
_atom_site_disorder_group
Br1 Br 0.21837(3) 0.83030(12) 0.21516(5) 0.1003(4) Uani 1 1 d . . .
C1 C 0.1841(2) 0.6091(9) 0.1923(4) 0.058(2) Uani 1 1 d . . .
C2 C 0.1690(2) 0.5533(11) 0.2325(4) 0.067(2) Uani 1 1 d . . .
H2 H 0.1757 0.6212 0.2715 0.080 Uiso 1 1 calc R . .
C3 C 0.1436(2) 0.3944(11) 0.2144(4) 0.064(2) Uani 1 1 d . . .
H3 H 0.1326 0.3573 0.2411 0.077 Uiso 1 1 calc R . .
C4 C 0.1340(2) 0.2896(9) 0.1583(3) 0.0379(17) Uani 1 1 d . . .
C5 C 0.1498(2) 0.3492(9) 0.1182(3) 0.0463(19) Uani 1 1 d . . .
H5 H 0.1436 0.2797 0.0799 0.056 Uiso 1 1 calc R . .
C6 C 0.1745(2) 0.5098(10) 0.1343(4) 0.061(2) Uani 1 1 d . . .
H6 H 0.1844 0.5503 0.1067 0.073 Uiso 1 1 calc R . .
C7 C 0.1051(2) 0.1194(8) 0.1387(3) 0.0438(18) Uani 1 1 d . . .
H7A H 0.1172 0.0413 0.1796 0.053 Uiso 1 1 calc R . .
H7B H 0.1062 0.0512 0.1034 0.053 Uiso 1 1 calc R . .
C8 C 0.0435(3) 0.1769(9) 0.1555(4) 0.054(2) Uani 1 1 d . . .
H8 H 0.0645 0.1390 0.2014 0.065 Uiso 1 1 calc R . .
C9 C 0.0029(3) 0.2364(9) 0.1391(4) 0.052(2) Uani 1 1 d . . .
H9 H -0.0040 0.2440 0.1726 0.063 Uiso 1 1 calc R . .
C10 C -0.0274(3) 0.2847(9) 0.0720(5) 0.057(2) Uani 1 1 d . . .
H10 H -0.0560 0.3267 0.0590 0.068 Uiso 1 1 calc R . .
C11 C -0.0177(2) 0.2742(8) 0.0203(4) 0.0404(17) Uani 1 1 d . . .
C12 C -0.0498(2) 0.3148(8) -0.0514(4) 0.056(2) Uani 1 1 d . . .
H12 H -0.0789 0.3554 -0.0663 0.068 Uiso 1 1 calc R . .
C13 C -0.0383(3) 0.2948(9) -0.0991(4) 0.056(2) Uani 1 1 d . . .
H13 H -0.0599 0.3211 -0.1462 0.067 Uiso 1 1 calc R . .
C14 C 0.0042(2) 0.2368(8) -0.0787(4) 0.0485(19) Uani 1 1 d . . .
H14 H 0.0113 0.2235 -0.1119 0.058 Uiso 1 1 calc R . .
C15 C 0.0365(2) 0.1983(7) -0.0098(4) 0.0403(17) Uani 1 1 d . . .
H15 H 0.0658 0.1625 0.0045 0.048 Uiso 1 1 calc R . .
C16 C 0.0247(2) 0.2136(7) 0.0398(3) 0.0353(17) Uani 1 1 d . . .
C17 C 0.1333(2) 0.8246(10) 0.3341(4) 0.049(2) Uani 1 1 d . . .
C18 C 0.1245(2) 0.6953(10) 0.4223(4) 0.051(2) Uani 1 1 d . . .
C19 C 0.1529(2) 0.7607(9) 0.4029(3) 0.0423(18) Uani 1 1 d . . .
C20 C 0.2014(2) 0.7562(8) 0.4514(3) 0.0404(17) Uani 1 1 d . . .
C21 C 0.2321(2) 0.8182(8) 0.4332(3) 0.0441(18) Uani 1 1 d . . .
H21 H 0.2201 0.8650 0.3884 0.053 Uiso 1 1 calc R . .
C22 C 0.2221(2) 0.6897(8) 0.5208(3) 0.0414(18) Uani 1 1 d . . .
H22 H 0.2035 0.6501 0.5352 0.050 Uiso 1 1 calc R . .
C23 C 0.1223(3) 0.2556(9) 0.3749(4) 0.051(2) Uani 1 1 d . . .
C24 C 0.1410(2) 0.1300(10) 0.4845(4) 0.046(2) Uani 1 1 d . . .
C25 C 0.1554(2) 0.2027(9) 0.4428(3) 0.0405(17) Uani 1 1 d . . .
C26 C 0.2025(2) 0.2275(8) 0.4720(4) 0.0399(17) Uani 1 1 d . . .
C27 C 0.2185(2) 0.2988(9) 0.4322(3) 0.0434(18) Uani 1 1 d . . .
H27 H 0.1971 0.3326 0.3859 0.052 Uiso 1 1 calc R . .
C28 C 0.2360(2) 0.1794(8) 0.5417(3) 0.0436(17) Uani 1 1 d . . .
H28 H 0.2274 0.1324 0.5703 0.052 Uiso 1 1 calc R . .
C29 C 0.0000 0.5967(16) 0.2500 0.098(5) Uani 1 2 d S . .
C30 C 0.0000 0.7902(19) 0.2500 0.075(4) Uani 1 2 d S . .
N1 N 0.05618(17) 0.1680(6) 0.1105(3) 0.0401(14) Uani 1 1 d . . .
N2 N 0.0000 0.9492(16) 0.2500 0.126(5) Uani 1 2 d S . .
N3 N 0.1177(2) 0.8700(9) 0.2774(3) 0.078(2) Uani 1 1 d . . .
N4 N 0.1007(2) 0.6379(9) 0.4364(3) 0.074(2) Uani 1 1 d . . .
N5 N 0.0944(2) 0.3001(8) 0.3180(3) 0.0668(19) Uani 1 1 d . . .
N6 N 0.12925(19) 0.0773(8) 0.5187(3) 0.0625(19) Uani 1 1 d . . .

loop_
_atom_site_aniso_label
_atom_site_aniso_U_11
_atom_site_aniso_U_22
_atom_site_aniso_U_33
_atom_site_aniso_U_23
_atom_site_aniso_U_13
_atom_site_aniso_U_12
Br1 0.0806(7) 0.0709(6) 0.1233(9) -0.0289(6) 0.0411(6) -0.0345(6)
C1 0.038(5) 0.038(5) 0.073(6) -0.015(4) 0.016(5) -0.004(4)
C2 0.055(6) 0.085(7) 0.070(6) -0.033(5) 0.041(5) -0.019(5)
C3 0.055(6) 0.087(7) 0.055(5) -0.012(5) 0.034(5) -0.011(5)
C4 0.029(4) 0.044(5) 0.037(4) 0.001(4) 0.017(4) 0.002(3)
C5 0.037(4) 0.049(5) 0.053(5) -0.014(4) 0.026(4) 0.000(4)
C6 0.046(5) 0.065(6) 0.057(6) 0.003(5) 0.020(5) -0.008(4)
C7 0.033(4) 0.039(4) 0.048(4) 0.006(3) 0.016(4) 0.006(3)
C8 0.076(6) 0.043(5) 0.052(5) -0.010(4) 0.040(5) -0.015(4)
C9 0.060(6) 0.047(5) 0.061(6) -0.008(4) 0.041(5) -0.001(4)
C10 0.057(6) 0.039(5) 0.101(7) -0.021(5) 0.061(6) -0.019(4)
C11 0.025(4) 0.026(4) 0.060(5) -0.006(4) 0.017(4) -0.011(3)
C12 0.040(5) 0.035(4) 0.076(6) -0.002(4) 0.022(5) -0.003(4)
C13 0.053(6) 0.044(5) 0.055(5) -0.007(4) 0.021(5) -0.010(4)
C14 0.040(5) 0.036(4) 0.053(5) -0.006(4) 0.015(4) -0.009(4)
C15 0.036(4) 0.031(4) 0.056(5) -0.004(4) 0.027(4) -0.006(3)
C16 0.043(5) 0.018(4) 0.045(5) -0.006(3) 0.024(4) -0.007(3)
C17 0.040(5) 0.062(5) 0.036(5) -0.009(4) 0.016(4) 0.006(4)
C18 0.036(5) 0.065(6) 0.051(5) -0.015(4) 0.023(4) -0.007(4)
C19 0.043(5) 0.047(5) 0.041(5) -0.002(4) 0.027(4) 0.002(4)
C20 0.041(5) 0.043(4) 0.034(4) 0.004(3) 0.019(4) 0.004(4)
C21 0.052(5) 0.041(4) 0.037(4) 0.000(4) 0.023(4) -0.001(4)
C22 0.040(5) 0.046(5) 0.042(5) -0.003(4) 0.025(4) -0.002(4)
C23 0.047(5) 0.050(5) 0.053(5) -0.008(4) 0.026(5) -0.003(4)
C24 0.028(4) 0.048(5) 0.055(5) -0.012(4) 0.019(4) 0.002(3)
C25 0.036(5) 0.054(5) 0.033(4) 0.003(4) 0.020(4) 0.001(4)
C26 0.038(5) 0.035(4) 0.046(5) 0.001(3) 0.023(4) -0.002(3)
C27 0.035(5) 0.060(5) 0.034(4) 0.003(4) 0.018(4) 0.000(4)
C28 0.050(5) 0.037(4) 0.044(5) 0.002(4) 0.026(4) 0.004(4)
C29 0.136(13) 0.053(8) 0.080(9) 0.000 0.044(9) 0.000
C30 0.068(9) 0.090(11) 0.063(8) 0.000 0.034(7) 0.000
N1 0.043(4) 0.035(3) 0.042(4) -0.003(3) 0.024(4) -0.002(3)
N2 0.177(13) 0.098(10) 0.145(11) 0.000 0.114(10) 0.000
N3 0.081(5) 0.099(6) 0.043(4) 0.004(4) 0.028(4) 0.025(4)
N4 0.054(5) 0.090(5) 0.074(5) -0.021(4) 0.032(4) -0.012(4)
N5 0.057(5) 0.076(5) 0.053(4) -0.004(4) 0.022(4) 0.011(4)
N6 0.053(4) 0.068(5) 0.076(5) -0.003(4) 0.042(4) -0.006(3)

loop_
_atom_type_symbol
_atom_type_description
_atom_type_scat_dispersion_real
_atom_type_scat_dispersion_imag
_atom_type_scat_source
Br Br -0.2901 2.4595 'International Tables Vol C Tables 4.2.6.8 and 6.1.1.4'
C C 0.0033 0.0016 'International Tables Vol C Tables 4.2.6.8 and 6.1.1.4'
H H 0.0000 0.0000 'International Tables Vol C Tables 4.2.6.8 and 6.1.1.4'
N N 0.0061 0.0033 'International Tables Vol C Tables 4.2.6.8 and 6.1.1.4'

loop_
_geom_angle_atom_site_label_1
_geom_angle_atom_site_label_2
_geom_angle_atom_site_label_3
_geom_angle
_geom_angle_site_symmetry_1
_geom_angle_site_symmetry_3
_geom_angle_publ_flag
C2 C1 C6 121.4(7) . . ?
C2 C1 Br1 119.7(6) . . ?
C6 C1 Br1 119.0(6) . . ?
C1 C2 C3 118.8(7) . . ?
C1 C2 H2 120.6 . . ?
C3 C2 H2 120.6 . . ?
C4 C3 C2 121.9(7) . . ?
C4 C3 H3 119.0 . . ?
C2 C3 H3 119.0 . . ?
C3 C4 C5 118.2(7) . . ?
C3 C4 C7 120.7(6) . . ?
C5 C4 C7 121.1(6) . . ?
C6 C5 C4 121.1(6) . . ?
C6 C5 H5 119.5 . . ?
C4 C5 H5 119.5 . . ?
C5 C6 C1 118.6(7) . . ?
C5 C6 H6 120.7 . . ?
C1 C6 H6 120.7 . . ?
C4 C7 N1 111.0(5) . . ?
C4 C7 H7A 109.4 . . ?
N1 C7 H7A 109.4 . . ?
C4 C7 H7B 109.4 . . ?
N1 C7 H7B 109.4 . . ?
H7A C7 H7B 108.0 . . ?
C9 C8 N1 124.7(7) . . ?
C9 C8 H8 117.7 . . ?
N1 C8 H8 117.7 . . ?
C8 C9 C10 116.6(7) . . ?
C8 C9 H9 121.7 . . ?
C10 C9 H9 121.7 . . ?
C9 C10 C11 122.7(7) . . ?
C9 C10 H10 118.7 . . ?
C11 C10 H10 118.7 . . ?
C16 C11 C10 118.5(7) . . ?
C16 C11 C12 117.8(7) . . ?
C10 C11 C12 123.7(7) . . ?
C13 C12 C11 120.4(7) . . ?
C13 C12 H12 119.8 . . ?
C11 C12 H12 119.8 . . ?
C14 C13 C12 121.2(7) . . ?
C14 C13 H13 119.4 . . ?
C12 C13 H13 119.4 . . ?
C15 C14 C13 120.3(7) . . ?
C15 C14 H14 119.8 . . ?
C13 C14 H14 119.8 . . ?
C14 C15 C16 119.1(6) . . ?
C14 C15 H15 120.5 . . ?
C16 C15 H15 120.5 . . ?
C11 C16 N1 117.9(6) . . ?
C11 C16 C15 121.2(7) . . ?
N1 C16 C15 120.9(6) . . ?
N3 C17 C19 177.2(8) . . ?
N4 C18 C19 177.8(8) . . ?
C18 C19 C17 118.9(6) . . ?
C18 C19 C20 120.5(6) . . ?
C17 C19 C20 120.5(6) . . ?
C22 C20 C19 121.6(6) . . ?
C22 C20 C21 115.9(6) . . ?
C19 C20 C21 122.4(6) . . ?
C22 C21 C20 121.8(6) 7_566 . ?
C22 C21 H21 119.1 7_566 . ?
C20 C21 H21 119.1 . . ?
C21 C22 C20 122.2(6) 7_566 . ?
C21 C22 H22 118.9 7_566 . ?
C20 C22 H22 118.9 . . ?
N5 C23 C25 179.8(9) . . ?
N6 C24 C25 177.7(8) . . ?
C23 C25 C26 122.0(6) . . ?
C23 C25 C24 118.0(6) . . ?
C26 C25 C24 119.9(6) . . ?
C28 C26 C25 121.9(7) . . ?
C28 C26 C27 116.2(6) . . ?
C25 C26 C27 121.9(6) . . ?
C28 C27 C26 123.5(6) 7_556 . ?
C28 C27 H27 118.2 7_556 . ?
C26 C27 H27 118.2 . . ?
C27 C28 C26 120.3(6) 7_556 . ?
C27 C28 H28 119.9 7_556 . ?
C26 C28 H28 119.9 . . ?
N2 C30 C29 180.000(7) . . ?
C8 N1 C16 119.5(6) . . ?
C8 N1 C7 118.5(6) . . ?
C16 N1 C7 121.9(5) . . ?

loop_
_geom_bond_atom_site_label_1
_geom_bond_atom_site_label_2
_geom_bond_distance
_geom_bond_site_symmetry_2
_geom_bond_publ_flag
Br1 C1 1.902(7) . ?
C1 C2 1.361(8) . ?
C1 C6 1.380(8) . ?
C2 C3 1.377(9) . ?
C2 H2 0.9300 . ?
C3 C4 1.368(8) . ?
C3 H3 0.9300 . ?
C4 C5 1.385(7) . ?
C4 C7 1.505(8) . ?
C5 C6 1.379(8) . ?
C5 H5 0.9300 . ?
C6 H6 0.9300 . ?
C7 N1 1.508(7) . ?
C7 H7A 0.9700 . ?
C7 H7B 0.9700 . ?
C8 C9 1.335(9) . ?
C8 N1 1.338(7) . ?
C8 H8 0.9300 . ?
C9 C10 1.343(8) . ?
C9 H9 0.9300 . ?
C10 C11 1.412(8) . ?
C10 H10 0.9300 . ?
C11 C16 1.372(8) . ?
C11 C12 1.414(8) . ?
C12 C13 1.372(8) . ?
C12 H12 0.9300 . ?
C13 C14 1.367(8) . ?
C13 H13 0.9300 . ?
C14 C15 1.367(8) . ?
C14 H14 0.9300 . ?
C15 C16 1.419(7) . ?
C15 H15 0.9300 . ?
C16 N1 1.401(7) . ?
C17 N3 1.144(7) . ?
C17 C19 1.404(8) . ?
C18 N4 1.135(8) . ?
C18 C19 1.389(9) . ?
C19 C20 1.428(8) . ?
C20 C22 1.418(7) . ?
C20 C21 1.434(8) . ?
C21 C22 1.351(8) 7_566 ?
C21 H21 0.9300 . ?
C22 C21 1.351(8) 7_566 ?
C22 H22 0.9300 . ?
C23 N5 1.160(8) . ?
C23 C25 1.383(9) . ?
C24 N6 1.141(7) . ?
C24 C25 1.416(8) . ?
C25 C26 1.412(8) . ?
C26 C28 1.402(8) . ?
C26 C27 1.417(8) . ?
C27 C28 1.375(8) 7_556 ?
C27 H27 0.9300 . ?
C28 C27 1.375(8) 7_556 ?
C28 H28 0.9300 . ?
C29 C30 1.407(15) . ?
C30 N2 1.156(14) . ?

loop_
_geom_torsion_atom_site_label_1
_geom_torsion_atom_site_label_2
_geom_torsion_atom_site_label_3
_geom_torsion_atom_site_label_4
_geom_torsion
_geom_torsion_site_symmetry_1
_geom_torsion_site_symmetry_2
_geom_torsion_site_symmetry_3
_geom_torsion_site_symmetry_4
_geom_torsion_publ_flag
C6 C1 C2 C3 -0.1(12) . . . . ?
Br1 C1 C2 C3 178.9(6) . . . . ?
C1 C2 C3 C4 1.4(12) . . . . ?
C2 C3 C4 C5 -1.3(10) . . . . ?
C2 C3 C4 C7 -178.3(7) . . . . ?
C3 C4 C5 C6 -0.1(9) . . . . ?
C7 C4 C5 C6 176.9(6) . . . . ?
C4 C5 C6 C1 1.3(10) . . . . ?
C2 C1 C6 C5 -1.2(11) . . . . ?
Br1 C1 C6 C5 179.7(5) . . . . ?
C3 C4 C7 N1 69.0(7) . . . . ?
C5 C4 C7 N1 -107.9(6) . . . . ?
N1 C8 C9 C10 2.2(10) . . . . ?
C8 C9 C10 C11 0.0(10) . . . . ?
C9 C10 C11 C16 -0.5(9) . . . . ?
C9 C10 C11 C12 176.5(6) . . . . ?
C16 C11 C12 C13 -0.5(9) . . . . ?
C10 C11 C12 C13 -177.5(6) . . . . ?
C11 C12 C13 C14 -0.5(10) . . . . ?
C12 C13 C14 C15 -0.3(10) . . . . ?
C13 C14 C15 C16 2.0(9) . . . . ?
C10 C11 C16 N1 -1.0(8) . . . . ?
C12 C11 C16 N1 -178.1(5) . . . . ?
C10 C11 C16 C15 179.4(5) . . . . ?
C12 C11 C16 C15 2.2(9) . . . . ?
C14 C15 C16 C11 -3.0(9) . . . . ?
C14 C15 C16 N1 177.3(5) . . . . ?
N4 C18 C19 C17 57(24) . . . . ?
N4 C18 C19 C20 -121(23) . . . . ?
N3 C17 C19 C18 -98(18) . . . . ?
N3 C17 C19 C20 79(18) . . . . ?
C18 C19 C20 C22 -1.5(10) . . . . ?
C17 C19 C20 C22 -179.0(6) . . . . ?
C18 C19 C20 C21 178.5(6) . . . . ?
C17 C19 C20 C21 1.0(10) . . . . ?
C22 C20 C21 C22 1.1(10) . . . 7_566 ?
C19 C20 C21 C22 -178.9(6) . . . 7_566 ?
C19 C20 C22 C21 178.9(6) . . . 7_566 ?
C21 C20 C22 C21 -1.2(10) . . . 7_566 ?
N5 C23 C25 C26 -145(100) . . . . ?
N5 C23 C25 C24 32(100) . . . . ?
N6 C24 C25 C23 -85(20) . . . . ?
N6 C24 C25 C26 91(20) . . . . ?
C23 C25 C26 C28 177.9(6) . . . . ?
C24 C25 C26 C28 1.1(9) . . . . ?
C23 C25 C26 C27 -3.6(10) . . . . ?
C24 C25 C26 C27 179.7(6) . . . . ?
C28 C26 C27 C28 0.3(10) . . . 7_556 ?
C25 C26 C27 C28 -178.3(6) . . . 7_556 ?
C25 C26 C28 C27 178.3(6) . . . 7_556 ?
C27 C26 C28 C27 -0.3(10) . . . 7_556 ?
C9 C8 N1 C16 -3.7(10) . . . . ?
C9 C8 N1 C7 172.8(6) . . . . ?
C11 C16 N1 C8 3.0(8) . . . . ?
C15 C16 N1 C8 -177.4(5) . . . . ?
C11 C16 N1 C7 -173.4(5) . . . . ?
C15 C16 N1 C7 6.2(8) . . . . ?
C4 C7 N1 C8 -91.6(7) . . . . ?
C4 C7 N1 C16 84.9(7) . . . . ?
